data_4308575
loop_
_publ_author_name
'Zheng He'
'En-Qing Gao'
'Zhe-Ming Wang'
'Chun-Hua Yan'
'Mohamedally Kurmoo'

_publ_contact_author_address
;
State Key Lab of Rare Earth Materials Chemistry and Applications & 
PKU-HKU Joint Lab on Rare Earth Materials and Bioinorganic Chemistry, 
College of Chemistry and Molecular Engineering, 
Peking University, 
Beijing 100871, 
China
;
_publ_contact_author_email chyan@chem.pku.edu.cn
_publ_contact_author_fax 86-(10)-62754179
_publ_contact_author_name 'Prof. Chun-Hua Yan'
_publ_contact_author_phone 86-(10)-62754179
_publ_section_title
;
Coordination Polymers Based on Inorganic Lanthanide(III) Sulfate Skeletons
and an Organic Isonicotinate N-oxide Connector: Segregation into Three
Structural Types by the Lanthanide Contraction Effect
;
_journal_name_full 'Inorganic Chemistry'
_journal_page_first 862
_journal_page_last 874
_journal_paper_doi 10.1021/ic0487575
_journal_volume 44
_journal_year 2005
_chemical_formula_sum 'C6 H6 Ho N O8 S'
_chemical_formula_weight 417.11
_chemical_name_systematic
; 
 ? 
;
_space_group_IT_number 14
_symmetry_cell_setting monoclinic
_symmetry_space_group_name_Hall '-P 2ybc'
_symmetry_space_group_name_H-M 'P 1 21/c 1'
_atom_sites_solution_hydrogens geom
_atom_sites_solution_primary direct
_atom_sites_solution_secondary difmap
_audit_creation_method SHELXL-97
_cell_angle_alpha 90.00
_cell_angle_beta 100.4505(9)
_cell_angle_gamma 90.00
_cell_formula_units_Z 4
_cell_length_a 9.3076(2)
_cell_length_b 14.7214(3)
_cell_length_c 7.6176(2)
_cell_measurement_reflns_used 10830
_cell_measurement_temperature 293(2)
_cell_measurement_theta_max 27.48
_cell_measurement_theta_min 3.88
_cell_volume 1026.46(4)
_computing_cell_refinement 'HKL Scalepack (Otwinowski & Minor, 1997)'
_computing_data_collection 'KappaCCD (Nonius B. V., 1998)'
_computing_data_reduction 'HKL Denzo (Otwinowski & Minor, 1997) & maXus (Mackay et al., 1998)'
_computing_molecular_graphics 'Bruker SHELXTL V5.1 (Sheldrick, 1998)'
_computing_publication_material 'SHELXL-97 (Sheldrick, 1997)'
_computing_structure_refinement 'SHELXL-97 (Sheldrick, 1997)'
_computing_structure_solution 'SHELXS-97 (Sheldrick, 1997)'
_diffrn_ambient_temperature 293(2)
_diffrn_detector_area_resol_mean 0.76
_diffrn_measured_fraction_theta_full 0.997
_diffrn_measured_fraction_theta_max 0.997
_diffrn_measurement_device_type 'NONIUS KappaCCD Diffractometer'
_diffrn_measurement_method CCD
_diffrn_radiation_monochromator graphite
_diffrn_radiation_source 'fine-focus sealed tube'
_diffrn_radiation_type MoK\a
_diffrn_radiation_wavelength 0.71073
_diffrn_reflns_av_R_equivalents 0.0707
_diffrn_reflns_av_sigmaI/netI 0.0449
_diffrn_reflns_limit_h_max 12
_diffrn_reflns_limit_h_min -12
_diffrn_reflns_limit_k_max 19
_diffrn_reflns_limit_k_min -19
_diffrn_reflns_limit_l_max 9
_diffrn_reflns_limit_l_min -9
_diffrn_reflns_number 18788
_diffrn_reflns_theta_full 27.48
_diffrn_reflns_theta_max 27.48
_diffrn_reflns_theta_min 3.88
_diffrn_standards_decay_% 0
_exptl_absorpt_coefficient_mu 7.944
_exptl_absorpt_correction_T_max 0.691
_exptl_absorpt_correction_T_min 0.523
_exptl_absorpt_correction_type empirical
_exptl_absorpt_process_details '(Blessing, 1995, 1997)'
_exptl_crystal_colour 'pale yellow'
_exptl_crystal_density_diffrn 2.699
_exptl_crystal_density_method 'not measured'
_exptl_crystal_description block
_exptl_crystal_F_000 784
_exptl_crystal_size_max 0.11
_exptl_crystal_size_mid 0.07
_exptl_crystal_size_min 0.05
_refine_diff_density_max 0.808
_refine_diff_density_min -1.646
_refine_diff_density_rms 0.180
_refine_ls_extinction_coef 0.0123(4)
_refine_ls_extinction_expression Fc^*^=kFc[1+0.001xFc^2^\l^3^/sin(2\q)]^-1/4^
_refine_ls_extinction_method SHELXL
_refine_ls_goodness_of_fit_ref 0.956
_refine_ls_hydrogen_treatment mixed
_refine_ls_matrix_type full
_refine_ls_number_parameters 163
_refine_ls_number_reflns 2344
_refine_ls_number_restraints 0
_refine_ls_restrained_S_all 0.956
_refine_ls_R_factor_all 0.0375
_refine_ls_R_factor_gt 0.0252
_refine_ls_shift/su_max 0.001
_refine_ls_shift/su_mean 0.000
_refine_ls_structure_factor_coef Fsqd
_refine_ls_weighting_details 'calc w=1/[\s^2^(Fo^2^)+(0.0264P)^2^+0.0000P] where P=(Fo^2^+2Fc^2^)/3'
_refine_ls_weighting_scheme calc
_refine_ls_wR_factor_gt 0.0499
_refine_ls_wR_factor_ref 0.0515
_reflns_number_gt 1878
_reflns_number_total 2344
_reflns_threshold_expression >2sigma(I)
_cod_data_source_file ic0487575si20040906_123354_11.cif
_cod_data_source_block 10
_cod_database_code 4308575

loop_
_symmetry_equiv_pos_as_xyz
'x, y, z'
'-x, y+1/2, -z+1/2'
'-x, -y, -z'
'x, -y-1/2, z-1/2'

loop_
_atom_site_label
_atom_site_type_symbol
_atom_site_fract_x
_atom_site_fract_y
_atom_site_fract_z
_atom_site_U_iso_or_equiv
_atom_site_adp_type
_atom_site_occupancy
_atom_site_symmetry_multiplicity
_atom_site_calc_flag
_atom_site_refinement_flags
_atom_site_disorder_assembly
_atom_site_disorder_group
Ho1 Ho 0.27589(2) 0.042285(11) 0.13468(2) 0.01789(9) Uani 1 1 d . . .
C4 C -0.0320(5) 0.3953(3) 0.0961(6) 0.0256(10) Uani 1 1 d . . .
H1A H 0.0397 0.4383 0.1360 0.031 Uiso 1 1 calc R . .
C5 C 0.0069(5) 0.3069(3) 0.0714(6) 0.0246(10) Uani 1 1 d . . .
H2A H 0.1049 0.2901 0.0933 0.030 Uiso 1 1 calc R . .
C1 C -0.1000(5) 0.2426(3) 0.0136(5) 0.0214(9) Uani 1 1 d . . .
C2 C -0.2439(5) 0.2707(3) -0.0277(6) 0.0284(10) Uani 1 1 d . . .
H4A H -0.3169 0.2291 -0.0718 0.034 Uiso 1 1 calc R . .
C3 C -0.2795(5) 0.3604(3) -0.0034(6) 0.0307(11) Uani 1 1 d . . .
H5A H -0.3761 0.3796 -0.0326 0.037 Uiso 1 1 calc R . .
C6 C -0.0589(5) 0.1443(3) 0.0000(5) 0.0229(9) Uani 1 1 d . . .
N1 N -0.1735(4) 0.4197(2) 0.0627(4) 0.0219(8) Uani 1 1 d . . .
O1 O 0.0735(3) 0.1242(2) 0.0486(4) 0.0328(7) Uani 1 1 d . . .
O2 O -0.1581(3) 0.08982(19) -0.0582(4) 0.0297(7) Uani 1 1 d . . .
O3 O -0.2097(3) 0.5039(2) 0.1008(4) 0.0258(7) Uani 1 1 d . . .
O4 O 0.4385(3) 0.1315(2) 0.0007(4) 0.0283(7) Uani 1 1 d . . .
O5 O 0.2808(3) 0.02957(19) -0.1740(4) 0.0252(7) Uani 1 1 d . . .
O6 O 0.5269(4) 0.0455(2) -0.2313(4) 0.0329(8) Uani 1 1 d . . .
O7 O 0.3593(3) 0.1674(2) -0.3103(4) 0.0282(7) Uani 1 1 d . . .
O8 O 0.3530(4) 0.1590(2) 0.3313(5) 0.0318(8) Uani 1 1 d . . .
S1 S 0.40156(11) 0.09422(7) -0.18243(13) 0.0204(2) Uani 1 1 d . . .
H8A H 0.353(6) 0.210(4) 0.282(7) 0.057(19) Uiso 1 1 d . . .
H8B H 0.330(5) 0.158(3) 0.416(6) 0.024(15) Uiso 1 1 d . . .

loop_
_atom_site_aniso_label
_atom_site_aniso_U_11
_atom_site_aniso_U_22
_atom_site_aniso_U_33
_atom_site_aniso_U_23
_atom_site_aniso_U_13
_atom_site_aniso_U_12
Ho1 0.01627(13) 0.01600(12) 0.02167(13) 0.00002(8) 0.00418(7) -0.00020(8)
C4 0.022(2) 0.024(2) 0.031(2) 0.0002(19) 0.0073(19) -0.0040(19)
C5 0.012(2) 0.024(2) 0.039(3) -0.0045(19) 0.0065(18) 0.0000(17)
C1 0.023(2) 0.019(2) 0.023(2) -0.0015(17) 0.0061(17) 0.0007(18)
C2 0.018(2) 0.021(2) 0.044(3) -0.008(2) 0.000(2) -0.0030(18)
C3 0.015(2) 0.027(2) 0.048(3) -0.005(2) 0.000(2) 0.0033(18)
C6 0.025(3) 0.025(2) 0.019(2) -0.0012(17) 0.0046(18) 0.0024(18)
N1 0.027(2) 0.0165(17) 0.0234(18) -0.0026(14) 0.0070(15) 0.0018(15)
O1 0.0243(18) 0.0273(17) 0.0443(19) -0.0035(15) -0.0003(14) 0.0079(14)
O2 0.0280(18) 0.0208(16) 0.0395(18) -0.0077(14) 0.0043(14) -0.0044(14)
O3 0.0319(18) 0.0168(15) 0.0321(17) -0.0024(13) 0.0147(14) 0.0063(13)
O4 0.0290(18) 0.0342(17) 0.0211(15) -0.0013(13) 0.0033(13) -0.0126(13)
O5 0.0225(16) 0.0294(17) 0.0242(15) -0.0030(12) 0.0056(13) -0.0070(13)
O6 0.0260(18) 0.0384(19) 0.0375(18) 0.0112(15) 0.0141(14) 0.0151(14)
O7 0.039(2) 0.0235(16) 0.0222(15) 0.0050(13) 0.0050(14) 0.0078(14)
O8 0.047(2) 0.0267(19) 0.0237(19) 0.0004(15) 0.0123(17) -0.0064(15)
S1 0.0181(5) 0.0216(5) 0.0217(5) 0.0027(4) 0.0038(4) 0.0025(4)

loop_
_atom_type_symbol
_atom_type_description
_atom_type_scat_dispersion_real
_atom_type_scat_dispersion_imag
_atom_type_scat_source
C C 0.0033 0.0016 'International Tables Vol C Tables 4.2.6.8 and 6.1.1.4'
H H 0.0000 0.0000 'International Tables Vol C Tables 4.2.6.8 and 6.1.1.4'
N N 0.0061 0.0033 'International Tables Vol C Tables 4.2.6.8 and 6.1.1.4'
O O 0.0106 0.0060 'International Tables Vol C Tables 4.2.6.8 and 6.1.1.4'
Ho Ho -0.2175 4.6783 'International Tables Vol C Tables 4.2.6.8 and 6.1.1.4'
S S 0.1246 0.1234 'International Tables Vol C Tables 4.2.6.8 and 6.1.1.4'

loop_
_geom_angle_atom_site_label_1
_geom_angle_atom_site_label_2
_geom_angle_atom_site_label_3
_geom_angle
_geom_angle_site_symmetry_1
_geom_angle_site_symmetry_3
_geom_angle_publ_flag
O1 Ho1 O6 176.66(11) . 3_655 ?
O1 Ho1 O2 92.57(11) . 3 ?
O6 Ho1 O2 85.36(11) 3_655 3 ?
O1 Ho1 O3 92.55(11) . 2_545 ?
O6 Ho1 O3 84.49(11) 3_655 2_545 ?
O2 Ho1 O3 79.53(11) 3 2_545 ?
O1 Ho1 O8 86.26(12) . . ?
O6 Ho1 O8 94.37(12) 3_655 . ?
O2 Ho1 O8 152.76(13) 3 . ?
O3 Ho1 O8 73.34(12) 2_545 . ?
O1 Ho1 O5 85.31(11) . . ?
O6 Ho1 O5 96.76(11) 3_655 . ?
O2 Ho1 O5 76.78(10) 3 . ?
O3 Ho1 O5 156.09(10) 2_545 . ?
O8 Ho1 O5 130.09(12) . . ?
O1 Ho1 O4 98.33(11) . . ?
O6 Ho1 O4 85.00(11) 3_655 . ?
O2 Ho1 O4 133.22(10) 3 . ?
O3 Ho1 O4 144.39(9) 2_545 . ?
O8 Ho1 O4 73.67(12) . . ?
O5 Ho1 O4 59.16(9) . . ?
O1 Ho1 S1 93.33(9) . . ?
O6 Ho1 S1 89.75(8) 3_655 . ?
O2 Ho1 S1 104.86(8) 3 . ?
O3 Ho1 S1 172.48(8) 2_545 . ?
O8 Ho1 S1 102.38(10) . . ?
O5 Ho1 S1 29.64(7) . . ?
O4 Ho1 S1 29.58(7) . . ?
N1 C4 C5 120.1(4) . . ?
C4 C5 C1 119.9(4) . . ?
C2 C1 C5 118.6(4) . . ?
C2 C1 C6 121.3(4) . . ?
C5 C1 C6 120.1(4) . . ?
C3 C2 C1 120.1(4) . . ?
N1 C3 C2 119.6(4) . . ?
O2 C6 O1 125.4(4) . . ?
O2 C6 C1 117.6(4) . . ?
O1 C6 C1 117.0(4) . . ?
O3 N1 C4 119.1(3) . . ?
O3 N1 C3 119.3(3) . . ?
C4 N1 C3 121.6(4) . . ?
C6 O1 Ho1 160.8(3) . . ?
C6 O2 Ho1 160.6(3) . 3 ?
N1 O3 Ho1 122.9(2) . 2 ?
S1 O4 Ho1 98.21(14) . . ?
S1 O5 Ho1 98.25(14) . . ?
S1 O6 Ho1 146.2(2) . 3_655 ?
O7 S1 O6 108.73(18) . . ?
O7 S1 O4 110.08(17) . . ?
O6 S1 O4 111.08(19) . . ?
O7 S1 O5 112.84(18) . . ?
O6 S1 O5 109.86(18) . . ?
O4 S1 O5 104.22(17) . . ?
O7 S1 Ho1 129.46(13) . . ?
O6 S1 Ho1 121.81(13) . . ?
O4 S1 Ho1 52.22(11) . . ?
O5 S1 Ho1 52.12(11) . . ?

loop_
_geom_bond_atom_site_label_1
_geom_bond_atom_site_label_2
_geom_bond_distance
_geom_bond_site_symmetry_2
_geom_bond_publ_flag
Ho1 O1 2.232(3) . ?
Ho1 O6 2.257(3) 3_655 ?
Ho1 O2 2.257(3) 3 ?
Ho1 O3 2.282(3) 2_545 ?
Ho1 O8 2.307(3) . ?
Ho1 O5 2.368(3) . ?
Ho1 O4 2.370(3) . ?
Ho1 S1 2.9687(10) . ?
C4 N1 1.345(6) . ?
C4 C5 1.373(6) . ?
C5 C1 1.386(6) . ?
C1 C2 1.382(6) . ?
C1 C6 1.505(5) . ?
C2 C3 1.382(6) . ?
C3 N1 1.345(5) . ?
C6 O2 1.242(5) . ?
C6 O1 1.256(5) . ?
N1 O3 1.330(4) . ?
O2 Ho1 2.257(3) 3 ?
O3 Ho1 2.282(3) 2 ?
O4 S1 1.480(3) . ?
O5 S1 1.483(3) . ?
O6 S1 1.473(3) . ?
O6 Ho1 2.257(3) 3_655 ?
O7 S1 1.458(3) . ?

loop_
_geom_hbond_atom_site_label_D
_geom_hbond_atom_site_label_H
_geom_hbond_atom_site_label_A
_geom_hbond_distance_DH
_geom_hbond_distance_HA
_geom_hbond_distance_DA
_geom_hbond_angle_DHA
_geom_hbond_site_symmetry_A
O8 H8A O7 0.83(6) 1.95(6) 2.778(5) 175(5) 4_566
O8 H8B O7 0.72(5) 2.05(5) 2.723(5) 155(5) 1_556
